data_7105624
loop_
_publ_author_name
'Harrell, Jr, William A'
'Bergmeyer, Marie Liesel'
'Zavalij, Peter Y.'
'Davis, Jeffery T.'

_publ_section_title
;
 Ceramide-mediated transport of chloride and bicarbonate across
 phospholipid membranes.
;
_journal_issue 22
_journal_name_full 'Chemical communications (Cambridge, England)'
_journal_page_first 3950
_journal_page_last 3952
_journal_paper_doi 10.1039/c0cc00493f
_journal_volume 46
_journal_year 2010
_chemical_absolute_configuration unk
_chemical_formula_moiety 'C23 H43 N O3'
_chemical_formula_sum 'C23 H43 N O3'
_chemical_formula_weight 381.58
_chemical_name_common 'Isopropylidine C2 Ceramide'
_chemical_name_systematic
;
Isopropylidine C2 Ceramide
;
_space_group_IT_number 1
_symmetry_cell_setting triclinic
_symmetry_space_group_name_Hall 'P 1'
_symmetry_space_group_name_H-M 'P 1'
_atom_sites_solution_hydrogens geom
_atom_sites_solution_primary direct
_atom_sites_solution_secondary difmap
_audit_creation_method 'SHELXL-97 & ZCIF'
_cell_angle_alpha 87.563(2)
_cell_angle_beta 82.486(2)
_cell_angle_gamma 88.842(2)
_cell_formula_units_Z 4
_cell_length_a 8.9474(16)
_cell_length_b 9.1515(16)
_cell_length_c 29.391(5)
_cell_measurement_reflns_used 11982
_cell_measurement_temperature 150(2)
_cell_measurement_theta_max 25.4
_cell_measurement_theta_min 2.3
_cell_volume 2383.5(7)
_computing_cell_refinement Apex2
_computing_data_collection 'Apex2 (Bruker, 2005)'
_computing_data_reduction Apex2
_computing_molecular_graphics 'XSHEL (Bruker, 2004)'
_computing_publication_material SHELXL-97
_computing_structure_refinement 'SHELXL-97 (Sheldrick, 1997)'
_computing_structure_solution 'SHELXS-97 (Sheldrick, 1990)'
_diffrn_ambient_temperature 150(2)
_diffrn_detector 'CCD area detector'
_diffrn_detector_area_resol_mean 8.333
_diffrn_detector_type 'Bruker Smart Apex II'
_diffrn_measured_fraction_theta_full 0.991
_diffrn_measured_fraction_theta_max 0.991
_diffrn_measurement_details 610,610,610,1200,1200
_diffrn_measurement_device_type 'three-circle diffractometer'
_diffrn_measurement_method '\w and \f scans'
_diffrn_measurement_specimen_support 'glass capillary'
_diffrn_orient_matrix_type standard
_diffrn_orient_matrix_UB_11 -0.1118110
_diffrn_orient_matrix_UB_12 -0.0006371
_diffrn_orient_matrix_UB_13 0.0001449
_diffrn_orient_matrix_UB_21 0.0123522
_diffrn_orient_matrix_UB_22 0.0414089
_diffrn_orient_matrix_UB_23 -0.0322865
_diffrn_orient_matrix_UB_31 0.0075587
_diffrn_orient_matrix_UB_32 -0.1012400
_diffrn_orient_matrix_UB_33 -0.0117139
_diffrn_radiation_monochromator graphite
_diffrn_radiation_source 'fine-focus sealed tube'
_diffrn_radiation_type MoK\a
_diffrn_radiation_wavelength 0.71073
_diffrn_reflns_av_R_equivalents 0.0454
_diffrn_reflns_av_sigmaI/netI 0.0436
_diffrn_reflns_limit_h_max 10
_diffrn_reflns_limit_h_min -10
_diffrn_reflns_limit_k_max 10
_diffrn_reflns_limit_k_min -10
_diffrn_reflns_limit_l_max 34
_diffrn_reflns_limit_l_min -34
_diffrn_reflns_number 30116
_diffrn_reflns_theta_full 25.00
_diffrn_reflns_theta_max 25.00
_diffrn_reflns_theta_min 2.10
_diffrn_source_current 30.00
_diffrn_source_voltage 50.00
_diffrn_standards_decay_% 0
_exptl_absorpt_coefficient_mu 0.069
_exptl_absorpt_correction_T_max 0.996
_exptl_absorpt_correction_T_min 0.873
_exptl_absorpt_correction_type multi-scan
_exptl_absorpt_process_details 'SADABS (Sheldrick, 1996)'
_exptl_crystal_colour colourless
_exptl_crystal_density_diffrn 1.063
_exptl_crystal_description needle
_exptl_crystal_F_000 848
_exptl_crystal_id 'Davis/Harrell isopropylidine C2 Ceramide 150K'
_exptl_crystal_size_max 0.51
_exptl_crystal_size_mid 0.12
_exptl_crystal_size_min 0.06
_refine_diff_density_max 0.297
_refine_diff_density_min -0.210
_refine_diff_density_rms 0.047
_refine_ls_extinction_method none
_refine_ls_goodness_of_fit_ref 1.000
_refine_ls_hydrogen_treatment constr
_refine_ls_matrix_type full
_refine_ls_number_parameters 989
_refine_ls_number_reflns 8310
_refine_ls_number_restraints 3
_refine_ls_restrained_S_all 1.000
_refine_ls_R_factor_all 0.0739
_refine_ls_R_factor_gt 0.0586
_refine_ls_shift/su_max 0.000
_refine_ls_shift/su_mean 0.000
_refine_ls_structure_factor_coef Fsqd
_refine_ls_weighting_details 'w=1/[\s^2^(Fo^2^)+(0.02P)^2^+3.17P], P=(max(Fo^2^,0)+2Fc^2^)/3'
_refine_ls_weighting_scheme calc
_refine_ls_wR_factor_gt 0.1236
_refine_ls_wR_factor_ref 0.1290
_reflns_Friedel_coverage 0
_reflns_number_gt 6931
_reflns_number_total 8310
_reflns_threshold_expression >2sigma(I)
_cod_data_source_file c0cc00493f.txt
_cod_data_source_block 1793
_cod_depositor_comments
;
The following automatic conversions were performed:
'_symmetry_cell_setting' value 'Triclinic' changed to 'triclinic'
according to '/home/saulius/struct/CIF-dictionaries/cif_core.dic'
dictionary named 'cif_core.dic' version 2.4.1 from 2010-06-29.

Automatic conversion script
Id: cif_fix_enum 1527 2010-12-29 10:47:43Z saulius 
;
_cod_original_sg_symbol_H-M P1
_cod_database_code 7105624
_diffrn_measurement_frame_width-ccd -0.30
_diffrn_measurement_total_frames-ccd 4230
_diffrn_measurement_frame_time-ccd 40
_diffrn_measurement_total_time-ccd 54.0
_diffrn_detector_distance-ccd 6.000
_diffrn_measurement_frame_size-ccd 512

loop_
_symmetry_equiv_pos_as_xyz
'x, y, z'

loop_
_atom_site_label
_atom_site_type_symbol
_atom_site_fract_x
_atom_site_fract_y
_atom_site_fract_z
_atom_site_U_iso_or_equiv
_atom_site_adp_type
_atom_site_occupancy
_atom_site_symmetry_multiplicity
_atom_site_calc_flag
_atom_site_refinement_flags
_atom_site_disorder_assembly
_atom_site_disorder_group
O1A O 0.8466(4) 0.0326(4) 0.63129(13) 0.0411(9) Uani 1 1 d . . .
O2A O 0.4896(4) 0.1344(4) 0.51912(12) 0.0349(8) Uani 1 1 d . . .
O3A O 0.3684(3) 0.1599(3) 0.59438(10) 0.0272(7) Uani 1 1 d . . .
N1A N 0.7736(4) 0.2357(4) 0.59284(14) 0.0308(9) Uani 1 1 d . . .
H1A H 0.7990 0.3245 0.5824 0.037 Uiso 1 1 calc R . .
C1A C 0.6240(6) 0.2016(6) 0.52923(17) 0.0341(12) Uani 1 1 d . . .
H1A1 H 0.6189 0.3083 0.5224 0.041 Uiso 1 1 calc R . .
H1A2 H 0.7129 0.1610 0.5100 0.041 Uiso 1 1 calc R . .
C2A C 0.6388(5) 0.1721(5) 0.57973(17) 0.0299(11) Uani 1 1 d . . .
H2A H 0.6455 0.0638 0.5854 0.036 Uiso 1 1 calc R . .
C3A C 0.4981(5) 0.2286(5) 0.60920(17) 0.0282(11) Uani 1 1 d . . .
H3A H 0.4895 0.3370 0.6042 0.034 Uiso 1 1 calc R . .
C4A C 0.4979(5) 0.1921(5) 0.65956(16) 0.0267(10) Uani 1 1 d . . .
H4A H 0.5188 0.0941 0.6690 0.032 Uiso 1 1 calc R . .
C5A C 0.4697(6) 0.2908(5) 0.69133(18) 0.0329(11) Uani 1 1 d . . .
H5A H 0.4469 0.3870 0.6806 0.039 Uiso 1 1 calc R . .
C6A C 0.4695(7) 0.2693(5) 0.74200(17) 0.0368(12) Uani 1 1 d . . .
H6A1 H 0.3658 0.2890 0.7569 0.044 Uiso 1 1 calc R . .
H6A2 H 0.5349 0.3446 0.7519 0.044 Uiso 1 1 calc R . .
C7A C 0.5205(6) 0.1204(5) 0.76084(17) 0.0311(11) Uani 1 1 d . . .
H7A1 H 0.4514 0.0439 0.7537 0.037 Uiso 1 1 calc R . .
H7A2 H 0.6229 0.0963 0.7457 0.037 Uiso 1 1 calc R . .
C8A C 0.5219(6) 0.1215(5) 0.81274(17) 0.0328(12) Uani 1 1 d . . .
H8A1 H 0.5914 0.1984 0.8193 0.039 Uiso 1 1 calc R . .
H8A2 H 0.4196 0.1489 0.8273 0.039 Uiso 1 1 calc R . .
C9A C 0.5685(6) -0.0222(5) 0.83534(17) 0.0334(12) Uani 1 1 d . . .
H9A1 H 0.6722 -0.0487 0.8218 0.040 Uiso 1 1 calc R . .
H9A2 H 0.5007 -0.1002 0.8286 0.040 Uiso 1 1 calc R . .
C10A C 0.5636(6) -0.0150(5) 0.88760(18) 0.0340(12) Uani 1 1 d . . .
H10A H 0.6292 0.0652 0.8942 0.041 Uiso 1 1 calc R . .
H10B H 0.4593 0.0098 0.9010 0.041 Uiso 1 1 calc R . .
C11A C 0.6128(5) -0.1549(5) 0.91135(17) 0.0292(11) Uani 1 1 d . . .
H11A H 0.7179 -0.1790 0.8986 0.035 Uiso 1 1 calc R . .
H11B H 0.5483 -0.2358 0.9046 0.035 Uiso 1 1 calc R . .
C12A C 0.6038(6) -0.1446(5) 0.96356(17) 0.0309(11) Uani 1 1 d . . .
H12A H 0.6684 -0.0637 0.9703 0.037 Uiso 1 1 calc R . .
H12B H 0.4987 -0.1200 0.9762 0.037 Uiso 1 1 calc R . .
C13A C 0.6526(5) -0.2845(5) 0.98790(17) 0.0292(11) Uani 1 1 d . . .
H13A H 0.7578 -0.3089 0.9753 0.035 Uiso 1 1 calc R . .
H13B H 0.5882 -0.3654 0.9811 0.035 Uiso 1 1 calc R . .
C14A C 0.6433(5) -0.2747(5) 1.03988(17) 0.0301(11) Uani 1 1 d . . .
H14A H 0.5381 -0.2505 1.0525 0.036 Uiso 1 1 calc R . .
H14B H 0.7077 -0.1938 1.0467 0.036 Uiso 1 1 calc R . .
C15A C 0.6925(6) -0.4153(5) 1.06392(17) 0.0311(11) Uani 1 1 d . . .
H15A H 0.6283 -0.4960 1.0569 0.037 Uiso 1 1 calc R . .
H15B H 0.7977 -0.4392 1.0512 0.037 Uiso 1 1 calc R . .
C16A C 0.6838(6) -0.4078(5) 1.11562(18) 0.0327(12) Uani 1 1 d . . .
H16A H 0.5785 -0.3849 1.1285 0.039 Uiso 1 1 calc R . .
H16B H 0.7476 -0.3269 1.1228 0.039 Uiso 1 1 calc R . .
C17A C 0.7346(6) -0.5496(6) 1.13895(18) 0.0379(12) Uani 1 1 d . . .
H17A H 0.8402 -0.5717 1.1263 0.046 Uiso 1 1 calc R . .
H17B H 0.6717 -0.6306 1.1313 0.046 Uiso 1 1 calc R . .
C18A C 0.7243(7) -0.5444(7) 1.19137(19) 0.0485(15) Uani 1 1 d . . .
H18A H 0.6192 -0.5277 1.2044 0.073 Uiso 1 1 calc R . .
H18B H 0.7864 -0.4646 1.1993 0.073 Uiso 1 1 calc R . .
H18C H 0.7609 -0.6375 1.2038 0.073 Uiso 1 1 calc R . .
C19A C 0.8601(5) 0.1635(5) 0.62034(17) 0.0296(11) Uani 1 1 d . . .
C20A C 0.9789(6) 0.2548(6) 0.6377(2) 0.0403(13) Uani 1 1 d . . .
H20A H 1.0761 0.2024 0.6338 0.060 Uiso 1 1 calc R . .
H20B H 0.9494 0.2724 0.6704 0.060 Uiso 1 1 calc R . .
H20C H 0.9880 0.3486 0.6203 0.060 Uiso 1 1 calc R . .
C21A C 0.3546(5) 0.1816(5) 0.54692(17) 0.0292(11) Uani 1 1 d . . .
C22A C 0.2346(6) 0.0757(6) 0.53795(18) 0.0382(12) Uani 1 1 d . . .
H22A H 0.1365 0.1075 0.5535 0.057 Uiso 1 1 calc R . .
H22B H 0.2594 -0.0224 0.5497 0.057 Uiso 1 1 calc R . .
H22C H 0.2305 0.0735 0.5048 0.057 Uiso 1 1 calc R . .
C23A C 0.3126(6) 0.3393(5) 0.53466(18) 0.0378(12) Uani 1 1 d . . .
H23A H 0.3943 0.4039 0.5399 0.057 Uiso 1 1 calc R . .
H23B H 0.2197 0.3677 0.5539 0.057 Uiso 1 1 calc R . .
H23C H 0.2969 0.3479 0.5023 0.057 Uiso 1 1 calc R . .
O1B O 0.8400(4) 0.5421(4) 0.57399(12) 0.0361(8) Uani 1 1 d . . .
O2B O 0.3313(4) 0.6755(4) 0.61302(12) 0.0365(8) Uani 1 1 d . . .
O3B O 0.4063(3) 0.6539(3) 0.68685(11) 0.0289(7) Uani 1 1 d . . .
N1B N 0.7409(4) 0.7514(4) 0.60402(14) 0.0288(9) Uani 1 1 d . . .
H1B H 0.7561 0.8443 0.6081 0.035 Uiso 1 1 calc R . .
C1B C 0.4713(5) 0.7422(6) 0.59451(18) 0.0370(12) Uani 1 1 d . . .
H1B1 H 0.4610 0.8499 0.5958 0.044 Uiso 1 1 calc R . .
H1B2 H 0.4978 0.7170 0.5620 0.044 Uiso 1 1 calc R . .
C2B C 0.5952(5) 0.6878(5) 0.62227(17) 0.0309(11) Uani 1 1 d . . .
H2B H 0.6046 0.5794 0.6197 0.037 Uiso 1 1 calc R . .
C3B C 0.5511(5) 0.7192(5) 0.67251(17) 0.0280(11) Uani 1 1 d . . .
H3B H 0.5441 0.8272 0.6765 0.034 Uiso 1 1 calc R . .
C4B C 0.6590(6) 0.6514(6) 0.70225(19) 0.0382(13) Uani 1 1 d . . .
H4B H 0.6889 0.5526 0.6971 0.046 Uiso 1 1 calc R . .
C5B C 0.7157(6) 0.7158(6) 0.73463(19) 0.0430(13) Uani 1 1 d . . .
H5B H 0.6879 0.8153 0.7393 0.052 Uiso 1 1 calc R . .
C6B C 0.8221(7) 0.6455(8) 0.76540(19) 0.0513(16) Uani 1 1 d . . .
H6B1 H 0.8924 0.7203 0.7729 0.062 Uiso 1 1 calc R . .
H6B2 H 0.8827 0.5687 0.7484 0.062 Uiso 1 1 calc R . .
C7B C 0.7421(6) 0.5778(6) 0.80976(18) 0.0370(12) Uani 1 1 d . . .
H7B1 H 0.6711 0.6508 0.8248 0.044 Uiso 1 1 calc R . .
H7B2 H 0.6826 0.4937 0.8025 0.044 Uiso 1 1 calc R . .
C8B C 0.8502(6) 0.5263(6) 0.84267(19) 0.0402(13) Uani 1 1 d . . .
H8B1 H 0.9000 0.6126 0.8528 0.048 Uiso 1 1 calc R . .
H8B2 H 0.9295 0.4643 0.8260 0.048 Uiso 1 1 calc R . .
C9B C 0.7780(6) 0.4404(5) 0.88481(18) 0.0350(12) Uani 1 1 d . . .
H9B1 H 0.7339 0.3506 0.8749 0.042 Uiso 1 1 calc R . .
H9B2 H 0.6947 0.4998 0.9005 0.042 Uiso 1 1 calc R . .
C10B C 0.8869(6) 0.3975(6) 0.91873(18) 0.0355(12) Uani 1 1 d . . .
H10C H 0.9286 0.4877 0.9292 0.043 Uiso 1 1 calc R . .
H10D H 0.9719 0.3412 0.9026 0.043 Uiso 1 1 calc R . .
C11B C 0.8184(6) 0.3067(5) 0.96075(19) 0.0349(12) Uani 1 1 d . . .
H11C H 0.7322 0.3618 0.9768 0.042 Uiso 1 1 calc R . .
H11D H 0.7792 0.2150 0.9505 0.042 Uiso 1 1 calc R . .
C12B C 0.9302(5) 0.2688(5) 0.99447(17) 0.0313(11) Uani 1 1 d . . .
H12C H 0.9689 0.3606 1.0049 0.038 Uiso 1 1 calc R . .
H12D H 1.0168 0.2145 0.9783 0.038 Uiso 1 1 calc R . .
C13B C 0.8630(6) 0.1770(5) 1.03645(18) 0.0334(12) Uani 1 1 d . . .
H13C H 0.7750 0.2302 1.0522 0.040 Uiso 1 1 calc R . .
H13D H 0.8264 0.0842 1.0261 0.040 Uiso 1 1 calc R . .
C14B C 0.9739(6) 0.1419(5) 1.07061(17) 0.0320(11) Uani 1 1 d . . .
H14C H 1.0608 0.0868 1.0550 0.038 Uiso 1 1 calc R . .
H14D H 1.0122 0.2347 1.0804 0.038 Uiso 1 1 calc R . .
C15B C 0.9064(6) 0.0532(6) 1.11294(18) 0.0338(12) Uani 1 1 d . . .
H15C H 0.8685 -0.0396 1.1031 0.041 Uiso 1 1 calc R . .
H15D H 0.8191 0.1082 1.1284 0.041 Uiso 1 1 calc R . .
C16B C 1.0157(6) 0.0180(6) 1.14750(19) 0.0383(13) Uani 1 1 d . . .
H16C H 1.1045 -0.0347 1.1319 0.046 Uiso 1 1 calc R . .
H16D H 1.0515 0.1108 1.1581 0.046 Uiso 1 1 calc R . .
C17B C 0.9486(6) -0.0742(6) 1.18911(18) 0.0397(13) Uani 1 1 d . . .
H17C H 0.8614 -0.0203 1.2050 0.048 Uiso 1 1 calc R . .
H17D H 0.9103 -0.1657 1.1784 0.048 Uiso 1 1 calc R . .
C18B C 1.0571(8) -0.1138(7) 1.2234(2) 0.0552(16) Uani 1 1 d . . .
H18D H 1.0844 -0.0250 1.2377 0.083 Uiso 1 1 calc R . .
H18E H 1.1481 -0.1596 1.2075 0.083 Uiso 1 1 calc R . .
H18F H 1.0088 -0.1822 1.2471 0.083 Uiso 1 1 calc R . .
C19B C 0.8514(5) 0.6723(5) 0.58135(16) 0.0266(10) Uani 1 1 d . . .
C20B C 0.9957(5) 0.7534(6) 0.56389(19) 0.0364(12) Uani 1 1 d . . .
H20D H 1.0076 0.7617 0.5303 0.055 Uiso 1 1 calc R . .
H20E H 1.0821 0.6993 0.5739 0.055 Uiso 1 1 calc R . .
H20F H 0.9905 0.8514 0.5763 0.055 Uiso 1 1 calc R . .
C21B C 0.2865(5) 0.6998(5) 0.66050(17) 0.0303(11) Uani 1 1 d . . .
C22B C 0.2358(6) 0.8567(6) 0.6692(2) 0.0407(13) Uani 1 1 d . . .
H22D H 0.3132 0.9235 0.6543 0.061 Uiso 1 1 calc R . .
H22E H 0.2203 0.8713 0.7023 0.061 Uiso 1 1 calc R . .
H22F H 0.1410 0.8764 0.6565 0.061 Uiso 1 1 calc R . .
C23B C 0.1600(6) 0.5943(6) 0.6758(2) 0.0409(13) Uani 1 1 d . . .
H23D H 0.1321 0.5981 0.7091 0.061 Uiso 1 1 calc R . .
H23E H 0.1935 0.4949 0.6679 0.061 Uiso 1 1 calc R . .
H23F H 0.0725 0.6217 0.6602 0.061 Uiso 1 1 calc R . .
O1C O 0.1546(4) 0.5729(4) 0.36855(13) 0.0416(9) Uani 1 1 d . . .
O2C O 0.5139(4) 0.6340(4) 0.47979(12) 0.0347(8) Uani 1 1 d . . .
O3C O 0.6359(4) 0.6875(3) 0.40506(11) 0.0307(8) Uani 1 1 d . . .
N1C N 0.2284(5) 0.7650(4) 0.40622(15) 0.0344(10) Uani 1 1 d . . .
H1C H 0.2022 0.8516 0.4169 0.041 Uiso 1 1 calc R . .
C1C C 0.3776(6) 0.7046(6) 0.46977(17) 0.0342(12) Uani 1 1 d . . .
H1C1 H 0.3771 0.8084 0.4780 0.041 Uiso 1 1 calc R . .
H1C2 H 0.2899 0.6566 0.4880 0.041 Uiso 1 1 calc R . .
C2C C 0.3665(6) 0.6948(5) 0.41828(17) 0.0315(11) Uani 1 1 d . . .
H2C H 0.3643 0.5891 0.4111 0.038 Uiso 1 1 calc R . .
C3C C 0.5075(6) 0.7621(5) 0.39057(17) 0.0314(11) Uani 1 1 d . . .
H3C H 0.5115 0.8686 0.3967 0.038 Uiso 1 1 calc R . .
C4C C 0.5114(6) 0.7426(5) 0.34018(17) 0.0330(11) Uani 1 1 d . . .
H4C H 0.4752 0.6526 0.3313 0.040 Uiso 1 1 calc R . .
C5C C 0.5594(6) 0.8368(5) 0.30723(17) 0.0335(11) Uani 1 1 d . . .
H5C H 0.5945 0.9274 0.3160 0.040 Uiso 1 1 calc R . .
C6C C 0.5643(6) 0.8149(6) 0.25664(18) 0.0368(12) Uani 1 1 d . . .
H6C1 H 0.5061 0.7270 0.2521 0.044 Uiso 1 1 calc R . .
H6C2 H 0.6701 0.7976 0.2431 0.044 Uiso 1 1 calc R . .
C7C C 0.5002(6) 0.9458(5) 0.23192(17) 0.0341(12) Uani 1 1 d . . .
H7C1 H 0.5577 1.0333 0.2373 0.041 Uiso 1 1 calc R . .
H7C2 H 0.3945 0.9620 0.2457 0.041 Uiso 1 1 calc R . .
C8C C 0.5030(6) 0.9324(5) 0.18012(18) 0.0336(12) Uani 1 1 d . . .
H8C1 H 0.6070 0.9081 0.1664 0.040 Uiso 1 1 calc R . .
H8C2 H 0.4376 0.8507 0.1746 0.040 Uiso 1 1 calc R . .
C9C C 0.4502(6) 1.0711(5) 0.15637(17) 0.0323(11) Uani 1 1 d . . .
H9C1 H 0.5148 1.1528 0.1624 0.039 Uiso 1 1 calc R . .
H9C2 H 0.3458 1.0945 0.1700 0.039 Uiso 1 1 calc R . .
C10C C 0.4534(6) 1.0616(5) 0.10466(17) 0.0312(11) Uani 1 1 d . . .
H10E H 0.5572 1.0360 0.0911 0.037 Uiso 1 1 calc R . .
H10F H 0.3869 0.9814 0.0986 0.037 Uiso 1 1 calc R . .
C11C C 0.4040(6) 1.2009(5) 0.08083(18) 0.0320(11) Uani 1 1 d . . .
H11E H 0.4702 1.2812 0.0869 0.038 Uiso 1 1 calc R . .
H11F H 0.3000 1.2263 0.0943 0.038 Uiso 1 1 calc R . .
C12C C 0.4080(5) 1.1911(5) 0.02935(17) 0.0306(11) Uani 1 1 d . . .
H12E H 0.3402 1.1121 0.0232 0.037 Uiso 1 1 calc R . .
H12F H 0.5115 1.1637 0.0159 0.037 Uiso 1 1 calc R . .
C13C C 0.3612(6) 1.3323(5) 0.00524(18) 0.0327(12) Uani 1 1 d . . .
H13E H 0.4285 1.4113 0.0117 0.039 Uiso 1 1 calc R . .
H13F H 0.2575 1.3592 0.0186 0.039 Uiso 1 1 calc R . .
C14C C 0.3653(6) 1.3250(5) -0.04677(18) 0.0326(12) Uani 1 1 d . . .
H14E H 0.4689 1.2987 -0.0604 0.039 Uiso 1 1 calc R . .
H14F H 0.2977 1.2465 -0.0534 0.039 Uiso 1 1 calc R . .
C15C C 0.3179(6) 1.4676(5) -0.06961(18) 0.0335(12) Uani 1 1 d . . .
H15E H 0.3850 1.5460 -0.0626 0.040 Uiso 1 1 calc R . .
H15F H 0.2142 1.4934 -0.0559 0.040 Uiso 1 1 calc R . .
C16C C 0.3215(6) 1.4650(5) -0.12201(18) 0.0328(12) Uani 1 1 d . . .
H16E H 0.4253 1.4410 -0.1360 0.039 Uiso 1 1 calc R . .
H16F H 0.2547 1.3867 -0.1293 0.039 Uiso 1 1 calc R . .
C17C C 0.2720(6) 1.6089(6) -0.14308(18) 0.0347(12) Uani 1 1 d . . .
H17E H 0.3379 1.6869 -0.1351 0.042 Uiso 1 1 calc R . .
H17F H 0.1679 1.6319 -0.1290 0.042 Uiso 1 1 calc R . .
C18C C 0.2755(7) 1.6124(7) -0.19511(19) 0.0452(14) Uani 1 1 d . . .
H18G H 0.2124 1.5342 -0.2036 0.068 Uiso 1 1 calc R . .
H18H H 0.3795 1.5979 -0.2096 0.068 Uiso 1 1 calc R . .
H18I H 0.2369 1.7072 -0.2056 0.068 Uiso 1 1 calc R . .
C19C C 0.1394(6) 0.7012(5) 0.37915(17) 0.0323(11) Uani 1 1 d . . .
C20C C 0.0195(6) 0.7990(6) 0.3625(2) 0.0419(13) Uani 1 1 d . . .
H20G H -0.0767 0.7478 0.3667 0.063 Uiso 1 1 calc R . .
H20H H 0.0476 0.8249 0.3298 0.063 Uiso 1 1 calc R . .
H20I H 0.0095 0.8882 0.3800 0.063 Uiso 1 1 calc R . .
C21C C 0.6478(6) 0.6904(5) 0.45303(17) 0.0326(11) Uani 1 1 d . . .
C22C C 0.6819(6) 0.8440(6) 0.46730(19) 0.0413(13) Uani 1 1 d . . .
H22G H 0.5927 0.9072 0.4662 0.062 Uiso 1 1 calc R . .
H22H H 0.7663 0.8844 0.4462 0.062 Uiso 1 1 calc R . .
H22I H 0.7085 0.8386 0.4986 0.062 Uiso 1 1 calc R . .
C23C C 0.7717(6) 0.5821(6) 0.46129(18) 0.0388(12) Uani 1 1 d . . .
H23G H 0.8680 0.6176 0.4453 0.058 Uiso 1 1 calc R . .
H23H H 0.7497 0.4873 0.4496 0.058 Uiso 1 1 calc R . .
H23I H 0.7779 0.5713 0.4943 0.058 Uiso 1 1 calc R . .
O1D O 0.2022(4) 0.0660(4) 0.42178(13) 0.0428(9) Uani 1 1 d . . .
O2D O 0.6869(4) 0.1829(4) 0.37405(12) 0.0388(9) Uani 1 1 d . . .
O3D O 0.6147(4) 0.2428(4) 0.30153(12) 0.0336(8) Uani 1 1 d . . .
N1D N 0.2785(5) 0.2822(4) 0.38790(15) 0.0322(10) Uani 1 1 d . . .
H1D H 0.2575 0.3758 0.3837 0.039 Uiso 1 1 calc R . .
C1D C 0.5460(6) 0.2357(6) 0.39707(18) 0.0362(12) Uani 1 1 d . . .
H1D1 H 0.5558 0.3391 0.4047 0.043 Uiso 1 1 calc R . .
H1D2 H 0.5190 0.1778 0.4261 0.043 Uiso 1 1 calc R . .
C2D C 0.4220(5) 0.2235(5) 0.36648(17) 0.0301(11) Uani 1 1 d . . .
H2D H 0.4094 0.1180 0.3604 0.036 Uiso 1 1 calc R . .
C3D C 0.4707(6) 0.3068(5) 0.32059(17) 0.0312(11) Uani 1 1 d . . .
H3D H 0.4851 0.4121 0.3265 0.037 Uiso 1 1 calc R . .
C4D C 0.3644(6) 0.2964(5) 0.28528(17) 0.0341(12) Uani 1 1 d . . .
H4D H 0.3464 0.2028 0.2745 0.041 Uiso 1 1 calc R . .
C5D C 0.2955(6) 0.4103(6) 0.26866(17) 0.0325(11) Uani 1 1 d . . .
H5D H 0.3117 0.5021 0.2810 0.039 Uiso 1 1 calc R . .
C6D C 0.1941(6) 0.4100(6) 0.23228(18) 0.0374(12) Uani 1 1 d . . .
H6D1 H 0.0961 0.4562 0.2437 0.045 Uiso 1 1 calc R . .
H6D2 H 0.1752 0.3078 0.2251 0.045 Uiso 1 1 calc R . .
C7D C 0.2642(6) 0.4934(6) 0.18841(17) 0.0330(11) Uani 1 1 d . . .
H7D1 H 0.2999 0.5889 0.1970 0.040 Uiso 1 1 calc R . .
H7D2 H 0.3533 0.4373 0.1746 0.040 Uiso 1 1 calc R . .
C8D C 0.1574(6) 0.5205(6) 0.15221(17) 0.0321(11) Uani 1 1 d . . .
H8D1 H 0.0660 0.5729 0.1662 0.039 Uiso 1 1 calc R . .
H8D2 H 0.1256 0.4252 0.1423 0.039 Uiso 1 1 calc R . .
C9D C 0.2293(6) 0.6100(5) 0.11008(18) 0.0320(11) Uani 1 1 d . . .
H9D1 H 0.2679 0.7020 0.1203 0.038 Uiso 1 1 calc R . .
H9D2 H 0.3163 0.5542 0.0949 0.038 Uiso 1 1 calc R . .
C10D C 0.1209(5) 0.6471(5) 0.07531(17) 0.0313(11) Uani 1 1 d . . .
H10G H 0.0857 0.5549 0.0641 0.038 Uiso 1 1 calc R . .
H10H H 0.0317 0.6990 0.0909 0.038 Uiso 1 1 calc R . .
C11D C 0.1891(6) 0.7412(5) 0.03436(18) 0.0307(11) Uani 1 1 d . . .
H11G H 0.2773 0.6887 0.0184 0.037 Uiso 1 1 calc R . .
H11H H 0.2256 0.8328 0.0456 0.037 Uiso 1 1 calc R . .
C12D C 0.0792(5) 0.7801(5) -0.00014(17) 0.0301(11) Uani 1 1 d . . .
H12G H 0.0421 0.6885 -0.0112 0.036 Uiso 1 1 calc R . .
H12H H -0.0087 0.8332 0.0157 0.036 Uiso 1 1 calc R . .
C13D C 0.1483(5) 0.8739(5) -0.04147(17) 0.0303(11) Uani 1 1 d . . .
H13G H 0.2369 0.8212 -0.0571 0.036 Uiso 1 1 calc R . .
H13H H 0.1844 0.9658 -0.0304 0.036 Uiso 1 1 calc R . .
C14D C 0.0391(6) 0.9115(5) -0.07625(18) 0.0341(12) Uani 1 1 d . . .
H14G H 0.0002 0.8195 -0.0865 0.041 Uiso 1 1 calc R . .
H14H H -0.0477 0.9673 -0.0609 0.041 Uiso 1 1 calc R . .
C15D C 0.1098(6) 1.0004(6) -0.11819(18) 0.0345(12) Uani 1 1 d . . .
H15G H 0.1997 0.9465 -0.1325 0.041 Uiso 1 1 calc R . .
H15H H 0.1446 1.0941 -0.1080 0.041 Uiso 1 1 calc R . .
C16D C 0.0057(6) 1.0335(6) -0.15442(19) 0.0412(13) Uani 1 1 d . . .
H16G H -0.0294 0.9400 -0.1647 0.049 Uiso 1 1 calc R . .
H16H H -0.0840 1.0880 -0.1403 0.049 Uiso 1 1 calc R . .
C17D C 0.0787(7) 1.1217(8) -0.1960(2) 0.0517(16) Uani 1 1 d . . .
H17G H 0.1675 1.0664 -0.2103 0.062 Uiso 1 1 calc R . .
H17H H 0.1152 1.2145 -0.1856 0.062 Uiso 1 1 calc R . .
C18D C -0.0259(9) 1.1574(10) -0.2322(3) 0.083(3) Uani 1 1 d . . .
H18J H -0.1174 1.2065 -0.2179 0.124 Uiso 1 1 calc R . .
H18K H -0.0531 1.0666 -0.2455 0.124 Uiso 1 1 calc R . .
H18L H 0.0258 1.2218 -0.2565 0.124 Uiso 1 1 calc R . .
C19D C 0.1771(6) 0.1968(5) 0.41392(17) 0.0318(11) Uani 1 1 d . . .
C20D C 0.0330(6) 0.2691(6) 0.4330(2) 0.0423(13) Uani 1 1 d . . .
H20J H 0.0194 0.2571 0.4665 0.063 Uiso 1 1 calc R . .
H20K H -0.0513 0.2243 0.4208 0.063 Uiso 1 1 calc R . .
H20L H 0.0361 0.3735 0.4241 0.063 Uiso 1 1 calc R . .
C21D C 0.7323(6) 0.2523(6) 0.33013(18) 0.0331(11) Uani 1 1 d . . .
C22D C 0.7786(6) 0.4106(6) 0.33359(19) 0.0381(12) Uani 1 1 d . . .
H22J H 0.7005 0.4622 0.3536 0.057 Uiso 1 1 calc R . .
H22K H 0.7910 0.4588 0.3029 0.057 Uiso 1 1 calc R . .
H22L H 0.8742 0.4125 0.3465 0.057 Uiso 1 1 calc R . .
C23D C 0.8607(6) 0.1606(6) 0.3075(2) 0.0422(13) Uani 1 1 d . . .
H23J H 0.8916 0.1996 0.2762 0.063 Uiso 1 1 calc R . .
H23K H 0.8279 0.0594 0.3065 0.063 Uiso 1 1 calc R . .
H23L H 0.9461 0.1632 0.3252 0.063 Uiso 1 1 calc R . .

loop_
_atom_site_aniso_label
_atom_site_aniso_U_11
_atom_site_aniso_U_22
_atom_site_aniso_U_33
_atom_site_aniso_U_23
_atom_site_aniso_U_13
_atom_site_aniso_U_12
O1A 0.041(2) 0.031(2) 0.055(2) -0.0012(17) -0.0191(18) -0.0051(15)
O2A 0.0276(19) 0.047(2) 0.0310(19) -0.0038(16) -0.0064(15) -0.0098(15)
O3A 0.0266(18) 0.0345(18) 0.0219(18) 0.0040(14) -0.0085(14) -0.0092(14)
N1A 0.025(2) 0.030(2) 0.038(3) 0.0002(18) -0.0050(19) -0.0113(17)
C1A 0.029(3) 0.047(3) 0.027(3) 0.003(2) -0.006(2) -0.013(2)
C2A 0.028(3) 0.026(2) 0.037(3) 0.000(2) -0.011(2) -0.0095(19)
C3A 0.030(3) 0.020(2) 0.038(3) -0.001(2) -0.015(2) -0.0077(19)
C4A 0.033(3) 0.022(2) 0.027(3) 0.0020(19) -0.008(2) -0.0068(19)
C5A 0.035(3) 0.023(2) 0.041(3) -0.001(2) -0.006(2) -0.005(2)
C6A 0.051(3) 0.030(3) 0.030(3) -0.001(2) -0.006(2) -0.003(2)
C7A 0.033(3) 0.030(3) 0.030(3) 0.000(2) -0.003(2) -0.006(2)
C8A 0.036(3) 0.031(3) 0.033(3) -0.002(2) -0.007(2) -0.004(2)
C9A 0.035(3) 0.033(3) 0.033(3) 0.000(2) -0.008(2) -0.005(2)
C10A 0.033(3) 0.030(3) 0.040(3) -0.002(2) -0.008(2) -0.003(2)
C11A 0.025(3) 0.032(3) 0.032(3) 0.001(2) -0.011(2) -0.005(2)
C12A 0.026(3) 0.033(3) 0.034(3) -0.001(2) -0.006(2) -0.004(2)
C13A 0.024(3) 0.031(3) 0.032(3) -0.002(2) -0.004(2) -0.004(2)
C14A 0.021(3) 0.032(3) 0.037(3) -0.002(2) -0.004(2) -0.003(2)
C15A 0.028(3) 0.034(3) 0.032(3) 0.000(2) -0.006(2) -0.006(2)
C16A 0.025(3) 0.035(3) 0.038(3) -0.002(2) -0.003(2) -0.005(2)
C17A 0.037(3) 0.044(3) 0.034(3) 0.004(2) -0.010(2) -0.007(2)
C18A 0.043(4) 0.063(4) 0.040(3) 0.005(3) -0.007(3) -0.007(3)
C19A 0.021(3) 0.034(3) 0.035(3) -0.008(2) -0.005(2) -0.005(2)
C20A 0.034(3) 0.042(3) 0.048(3) -0.006(3) -0.014(3) -0.008(2)
C21A 0.023(3) 0.036(3) 0.028(3) -0.001(2) -0.004(2) -0.007(2)
C22A 0.039(3) 0.045(3) 0.034(3) -0.006(2) -0.012(2) -0.008(2)
C23A 0.043(3) 0.042(3) 0.031(3) 0.005(2) -0.014(2) -0.002(2)
O1B 0.034(2) 0.0303(19) 0.045(2) -0.0023(16) -0.0062(16) -0.0056(14)
O2B 0.0222(18) 0.058(2) 0.030(2) -0.0030(16) -0.0039(15) -0.0172(15)
O3B 0.0215(17) 0.0332(18) 0.0317(19) 0.0065(14) -0.0043(14) -0.0070(13)
N1B 0.024(2) 0.025(2) 0.038(2) -0.0040(17) -0.0016(18) -0.0081(16)
C1B 0.023(3) 0.058(3) 0.030(3) 0.001(2) -0.005(2) -0.016(2)
C2B 0.031(3) 0.025(2) 0.037(3) -0.001(2) -0.005(2) -0.0091(19)
C3B 0.026(3) 0.026(2) 0.034(3) 0.004(2) -0.012(2) -0.0055(19)
C4B 0.039(3) 0.036(3) 0.040(3) 0.012(2) -0.010(3) -0.006(2)
C5B 0.045(3) 0.051(3) 0.035(3) -0.001(3) -0.014(3) 0.002(3)
C6B 0.035(3) 0.089(5) 0.030(3) 0.013(3) -0.010(3) -0.001(3)
C7B 0.039(3) 0.040(3) 0.034(3) -0.003(2) -0.013(2) 0.001(2)
C8B 0.034(3) 0.048(3) 0.040(3) 0.000(3) -0.013(3) -0.002(2)
C9B 0.034(3) 0.035(3) 0.038(3) -0.002(2) -0.014(2) 0.001(2)
C10B 0.029(3) 0.040(3) 0.039(3) -0.001(2) -0.010(2) -0.003(2)
C11B 0.036(3) 0.029(3) 0.041(3) 0.000(2) -0.010(2) -0.001(2)
C12B 0.027(3) 0.034(3) 0.034(3) -0.003(2) -0.006(2) -0.003(2)
C13B 0.029(3) 0.032(3) 0.040(3) -0.001(2) -0.007(2) -0.003(2)
C14B 0.030(3) 0.037(3) 0.031(3) -0.002(2) -0.008(2) -0.001(2)
C15B 0.032(3) 0.035(3) 0.035(3) 0.000(2) -0.006(2) -0.005(2)
C16B 0.034(3) 0.040(3) 0.041(3) -0.003(2) -0.004(2) -0.004(2)
C17B 0.040(3) 0.045(3) 0.035(3) 0.001(2) -0.008(3) -0.002(2)
C18B 0.060(4) 0.065(4) 0.043(4) 0.001(3) -0.017(3) 0.004(3)
C19B 0.020(2) 0.034(3) 0.027(3) 0.005(2) -0.009(2) 0.0005(19)
C20B 0.020(3) 0.044(3) 0.045(3) 0.004(2) -0.008(2) -0.007(2)
C21B 0.022(3) 0.038(3) 0.032(3) 0.002(2) -0.010(2) -0.006(2)
C22B 0.025(3) 0.045(3) 0.054(4) 0.000(3) -0.014(3) 0.004(2)
C23B 0.025(3) 0.053(3) 0.044(3) 0.005(3) -0.003(2) -0.013(2)
O1C 0.042(2) 0.036(2) 0.049(2) -0.0040(17) -0.0130(18) 0.0021(16)
O2C 0.034(2) 0.041(2) 0.0273(19) 0.0045(15) -0.0036(15) 0.0006(15)
O3C 0.0326(19) 0.0354(18) 0.0232(18) 0.0004(14) -0.0022(15) 0.0043(14)
N1C 0.038(3) 0.026(2) 0.040(3) -0.0037(18) -0.012(2) 0.0060(18)
C1C 0.029(3) 0.039(3) 0.033(3) 0.002(2) -0.003(2) 0.002(2)
C2C 0.034(3) 0.026(2) 0.034(3) 0.001(2) -0.004(2) 0.006(2)
C3C 0.036(3) 0.026(3) 0.031(3) -0.004(2) -0.004(2) 0.003(2)
C4C 0.039(3) 0.028(3) 0.033(3) -0.004(2) -0.004(2) -0.001(2)
C5C 0.037(3) 0.033(3) 0.031(3) -0.001(2) -0.001(2) -0.005(2)
C6C 0.037(3) 0.038(3) 0.034(3) -0.001(2) 0.003(2) -0.002(2)
C7C 0.033(3) 0.032(3) 0.037(3) -0.006(2) -0.005(2) -0.002(2)
C8C 0.037(3) 0.028(3) 0.037(3) -0.003(2) -0.006(2) -0.003(2)
C9C 0.030(3) 0.030(3) 0.036(3) -0.001(2) -0.003(2) -0.002(2)
C10C 0.030(3) 0.029(3) 0.034(3) 0.000(2) -0.004(2) -0.005(2)
C11C 0.026(3) 0.030(3) 0.040(3) 0.000(2) -0.004(2) -0.003(2)
C12C 0.022(3) 0.033(3) 0.037(3) 0.001(2) -0.005(2) -0.002(2)
C13C 0.032(3) 0.030(3) 0.037(3) -0.002(2) -0.005(2) -0.005(2)
C14C 0.025(3) 0.033(3) 0.039(3) -0.004(2) -0.004(2) -0.001(2)
C15C 0.030(3) 0.033(3) 0.038(3) -0.003(2) -0.007(2) 0.000(2)
C16C 0.024(3) 0.037(3) 0.037(3) -0.003(2) -0.004(2) -0.002(2)
C17C 0.029(3) 0.042(3) 0.035(3) -0.001(2) -0.008(2) -0.004(2)
C18C 0.043(3) 0.056(4) 0.037(3) 0.003(3) -0.009(3) 0.002(3)
C19C 0.035(3) 0.033(3) 0.029(3) 0.002(2) -0.002(2) 0.000(2)
C20C 0.040(3) 0.046(3) 0.040(3) 0.005(3) -0.008(3) 0.003(2)
C21C 0.031(3) 0.039(3) 0.027(3) 0.004(2) -0.005(2) -0.001(2)
C22C 0.050(4) 0.040(3) 0.036(3) -0.005(2) -0.010(3) -0.005(2)
C23C 0.038(3) 0.049(3) 0.031(3) 0.003(2) -0.009(2) 0.001(2)
O1D 0.055(2) 0.029(2) 0.043(2) 0.0016(16) -0.0021(18) -0.0024(16)
O2D 0.033(2) 0.047(2) 0.037(2) 0.0031(17) -0.0099(17) 0.0073(16)
O3D 0.0310(19) 0.0361(19) 0.035(2) -0.0091(15) -0.0070(16) 0.0007(14)
N1D 0.035(2) 0.023(2) 0.040(3) 0.0010(18) -0.010(2) 0.0055(17)
C1D 0.031(3) 0.046(3) 0.032(3) 0.001(2) -0.007(2) 0.006(2)
C2D 0.030(3) 0.027(2) 0.034(3) 0.000(2) -0.006(2) 0.003(2)
C3D 0.038(3) 0.027(2) 0.029(3) -0.002(2) -0.005(2) 0.001(2)
C4D 0.043(3) 0.031(3) 0.031(3) -0.005(2) -0.011(2) -0.002(2)
C5D 0.033(3) 0.037(3) 0.027(3) 0.003(2) -0.004(2) -0.004(2)
C6D 0.040(3) 0.037(3) 0.036(3) 0.002(2) -0.007(2) -0.005(2)
C7D 0.029(3) 0.036(3) 0.033(3) 0.006(2) -0.006(2) -0.005(2)
C8D 0.024(3) 0.037(3) 0.036(3) 0.001(2) -0.007(2) -0.004(2)
C9D 0.028(3) 0.033(3) 0.036(3) 0.002(2) -0.010(2) 0.001(2)
C10D 0.025(3) 0.036(3) 0.033(3) 0.001(2) -0.006(2) -0.001(2)
C11D 0.025(3) 0.035(3) 0.032(3) 0.000(2) -0.006(2) -0.003(2)
C12D 0.024(3) 0.036(3) 0.031(3) -0.001(2) -0.006(2) 0.001(2)
C13D 0.027(3) 0.034(3) 0.030(3) 0.000(2) -0.005(2) -0.003(2)
C14D 0.035(3) 0.030(3) 0.037(3) -0.003(2) -0.005(2) -0.001(2)
C15D 0.032(3) 0.037(3) 0.035(3) 0.002(2) -0.008(2) 0.000(2)
C16D 0.037(3) 0.050(3) 0.037(3) 0.004(3) -0.008(3) -0.001(2)
C17D 0.044(4) 0.077(4) 0.035(3) 0.014(3) -0.013(3) -0.008(3)
C18D 0.068(5) 0.130(7) 0.052(5) 0.035(5) -0.028(4) -0.019(5)
C19D 0.038(3) 0.033(3) 0.027(3) -0.004(2) -0.014(2) 0.000(2)
C20D 0.035(3) 0.045(3) 0.047(4) 0.002(3) -0.006(3) 0.001(2)
C21D 0.028(3) 0.040(3) 0.033(3) -0.003(2) -0.011(2) 0.003(2)
C22D 0.028(3) 0.045(3) 0.043(3) -0.005(2) -0.009(2) -0.003(2)
C23D 0.029(3) 0.049(3) 0.049(4) -0.005(3) -0.006(3) 0.005(2)

loop_
_atom_type_symbol
_atom_type_description
_atom_type_scat_dispersion_real
_atom_type_scat_dispersion_imag
_atom_type_scat_source
C C 0.0033 0.0016 'International Tables Vol C Tables 4.2.6.8 and 6.1.1.4'
H H 0.0000 0.0000 'International Tables Vol C Tables 4.2.6.8 and 6.1.1.4'
N N 0.0061 0.0033 'International Tables Vol C Tables 4.2.6.8 and 6.1.1.4'
O O 0.0106 0.0060 'International Tables Vol C Tables 4.2.6.8 and 6.1.1.4'

loop_
_geom_angle_atom_site_label_1
_geom_angle_atom_site_label_2
_geom_angle_atom_site_label_3
_geom_angle
_geom_angle_site_symmetry_1
_geom_angle_site_symmetry_3
_geom_angle_publ_flag
C1A O2A C21A 114.1(4) . . ?
C21A O3A C3A 115.0(3) . . ?
C19A N1A C2A 122.0(4) . . ?
C19A N1A H1A 119.0 . . ?
C2A N1A H1A 119.0 . . ?
O2A C1A C2A 108.8(4) . . ?
O2A C1A H1A1 109.9 . . ?
C2A C1A H1A1 109.9 . . ?
O2A C1A H1A2 109.9 . . ?
C2A C1A H1A2 109.9 . . ?
H1A1 C1A H1A2 108.3 . . ?
N1A C2A C1A 112.4(4) . . ?
N1A C2A C3A 110.7(4) . . ?
C1A C2A C3A 109.7(4) . . ?
N1A C2A H2A 108.0 . . ?
C1A C2A H2A 108.0 . . ?
C3A C2A H2A 108.0 . . ?
O3A C3A C4A 108.2(4) . . ?
O3A C3A C2A 107.6(4) . . ?
C4A C3A C2A 113.0(4) . . ?
O3A C3A H3A 109.3 . . ?
C4A C3A H3A 109.3 . . ?
C2A C3A H3A 109.3 . . ?
C5A C4A C3A 122.8(4) . . ?
C5A C4A H4A 118.6 . . ?
C3A C4A H4A 118.6 . . ?
C4A C5A C6A 127.9(5) . . ?
C4A C5A H5A 116.1 . . ?
C6A C5A H5A 116.1 . . ?
C5A C6A C7A 118.4(4) . . ?
C5A C6A H6A1 107.7 . . ?
C7A C6A H6A1 107.7 . . ?
C5A C6A H6A2 107.7 . . ?
C7A C6A H6A2 107.7 . . ?
H6A1 C6A H6A2 107.1 . . ?
C8A C7A C6A 111.1(4) . . ?
C8A C7A H7A1 109.4 . . ?
C6A C7A H7A1 109.4 . . ?
C8A C7A H7A2 109.4 . . ?
C6A C7A H7A2 109.4 . . ?
H7A1 C7A H7A2 108.0 . . ?
C9A C8A C7A 115.6(4) . . ?
C9A C8A H8A1 108.4 . . ?
C7A C8A H8A1 108.4 . . ?
C9A C8A H8A2 108.4 . . ?
C7A C8A H8A2 108.4 . . ?
H8A1 C8A H8A2 107.4 . . ?
C8A C9A C10A 113.0(4) . . ?
C8A C9A H9A1 109.0 . . ?
C10A C9A H9A1 109.0 . . ?
C8A C9A H9A2 109.0 . . ?
C10A C9A H9A2 109.0 . . ?
H9A1 C9A H9A2 107.8 . . ?
C11A C10A C9A 114.7(4) . . ?
C11A C10A H10A 108.6 . . ?
C9A C10A H10A 108.6 . . ?
C11A C10A H10B 108.6 . . ?
C9A C10A H10B 108.6 . . ?
H10A C10A H10B 107.6 . . ?
C10A C11A C12A 113.3(4) . . ?
C10A C11A H11A 108.9 . . ?
C12A C11A H11A 108.9 . . ?
C10A C11A H11B 108.9 . . ?
C12A C11A H11B 108.9 . . ?
H11A C11A H11B 107.7 . . ?
C13A C12A C11A 113.8(4) . . ?
C13A C12A H12A 108.8 . . ?
C11A C12A H12A 108.8 . . ?
C13A C12A H12B 108.8 . . ?
C11A C12A H12B 108.8 . . ?
H12A C12A H12B 107.7 . . ?
C12A C13A C14A 113.9(4) . . ?
C12A C13A H13A 108.8 . . ?
C14A C13A H13A 108.8 . . ?
C12A C13A H13B 108.8 . . ?
C14A C13A H13B 108.8 . . ?
H13A C13A H13B 107.7 . . ?
C13A C14A C15A 113.5(4) . . ?
C13A C14A H14A 108.9 . . ?
C15A C14A H14A 108.9 . . ?
C13A C14A H14B 108.9 . . ?
C15A C14A H14B 108.9 . . ?
H14A C14A H14B 107.7 . . ?
C16A C15A C14A 114.3(4) . . ?
C16A C15A H15A 108.7 . . ?
C14A C15A H15A 108.7 . . ?
C16A C15A H15B 108.7 . . ?
C14A C15A H15B 108.7 . . ?
H15A C15A H15B 107.6 . . ?
C15A C16A C17A 113.4(4) . . ?
C15A C16A H16A 108.9 . . ?
C17A C16A H16A 108.9 . . ?
C15A C16A H16B 108.9 . . ?
C17A C16A H16B 108.9 . . ?
H16A C16A H16B 107.7 . . ?
C16A C17A C18A 114.0(5) . . ?
C16A C17A H17A 108.8 . . ?
C18A C17A H17A 108.8 . . ?
C16A C17A H17B 108.8 . . ?
C18A C17A H17B 108.8 . . ?
H17A C17A H17B 107.6 . . ?
C17A C18A H18A 109.5 . . ?
C17A C18A H18B 109.5 . . ?
H18A C18A H18B 109.5 . . ?
C17A C18A H18C 109.5 . . ?
H18A C18A H18C 109.5 . . ?
H18B C18A H18C 109.5 . . ?
O1A C19A N1A 123.6(4) . . ?
O1A C19A C20A 121.3(5) . . ?
N1A C19A C20A 115.1(4) . . ?
C19A C20A H20A 109.5 . . ?
C19A C20A H20B 109.5 . . ?
H20A C20A H20B 109.5 . . ?
C19A C20A H20C 109.5 . . ?
H20A C20A H20C 109.5 . . ?
H20B C20A H20C 109.5 . . ?
O3A C21A O2A 110.7(4) . . ?
O3A C21A C22A 105.1(4) . . ?
O2A C21A C22A 105.0(4) . . ?
O3A C21A C23A 112.1(4) . . ?
O2A C21A C23A 111.6(4) . . ?
C22A C21A C23A 111.9(4) . . ?
C21A C22A H22A 109.5 . . ?
C21A C22A H22B 109.5 . . ?
H22A C22A H22B 109.5 . . ?
C21A C22A H22C 109.5 . . ?
H22A C22A H22C 109.5 . . ?
H22B C22A H22C 109.5 . . ?
C21A C23A H23A 109.5 . . ?
C21A C23A H23B 109.5 . . ?
H23A C23A H23B 109.5 . . ?
C21A C23A H23C 109.5 . . ?
H23A C23A H23C 109.5 . . ?
H23B C23A H23C 109.5 . . ?
C21B O2B C1B 114.1(4) . . ?
C3B O3B C21B 115.9(3) . . ?
C19B N1B C2B 121.9(4) . . ?
C19B N1B H1B 119.0 . . ?
C2B N1B H1B 119.0 . . ?
O2B C1B C2B 109.5(4) . . ?
O2B C1B H1B1 109.8 . . ?
C2B C1B H1B1 109.8 . . ?
O2B C1B H1B2 109.8 . . ?
C2B C1B H1B2 109.8 . . ?
H1B1 C1B H1B2 108.2 . . ?
N1B C2B C3B 111.8(4) . . ?
N1B C2B C1B 111.3(4) . . ?
C3B C2B C1B 109.9(4) . . ?
N1B C2B H2B 107.9 . . ?
C3B C2B H2B 107.9 . . ?
C1B C2B H2B 107.9 . . ?
O3B C3B C4B 107.1(4) . . ?
O3B C3B C2B 107.4(4) . . ?
C4B C3B C2B 112.2(4) . . ?
O3B C3B H3B 110.0 . . ?
C4B C3B H3B 110.0 . . ?
C2B C3B H3B 110.0 . . ?
C5B C4B C3B 125.7(5) . . ?
C5B C4B H4B 117.2 . . ?
C3B C4B H4B 117.2 . . ?
C4B C5B C6B 125.5(6) . . ?
C4B C5B H5B 117.3 . . ?
C6B C5B H5B 117.3 . . ?
C5B C6B C7B 113.4(5) . . ?
C5B C6B H6B1 108.9 . . ?
C7B C6B H6B1 108.9 . . ?
C5B C6B H6B2 108.9 . . ?
C7B C6B H6B2 108.9 . . ?
H6B1 C6B H6B2 107.7 . . ?
C8B C7B C6B 112.5(5) . . ?
C8B C7B H7B1 109.1 . . ?
C6B C7B H7B1 109.1 . . ?
C8B C7B H7B2 109.1 . . ?
C6B C7B H7B2 109.1 . . ?
H7B1 C7B H7B2 107.8 . . ?
C7B C8B C9B 114.6(4) . . ?
C7B C8B H8B1 108.6 . . ?
C9B C8B H8B1 108.6 . . ?
C7B C8B H8B2 108.6 . . ?
C9B C8B H8B2 108.6 . . ?
H8B1 C8B H8B2 107.6 . . ?
C8B C9B C10B 113.7(4) . . ?
C8B C9B H9B1 108.8 . . ?
C10B C9B H9B1 108.8 . . ?
C8B C9B H9B2 108.8 . . ?
C10B C9B H9B2 108.8 . . ?
H9B1 C9B H9B2 107.7 . . ?
C9B C10B C11B 114.8(4) . . ?
C9B C10B H10C 108.6 . . ?
C11B C10B H10C 108.6 . . ?
C9B C10B H10D 108.6 . . ?
C11B C10B H10D 108.6 . . ?
H10C C10B H10D 107.5 . . ?
C12B C11B C10B 113.2(4) . . ?
C12B C11B H11C 108.9 . . ?
C10B C11B H11C 108.9 . . ?
C12B C11B H11D 108.9 . . ?
C10B C11B H11D 108.9 . . ?
H11C C11B H11D 107.7 . . ?
C11B C12B C13B 113.6(4) . . ?
C11B C12B H12C 108.8 . . ?
C13B C12B H12C 108.8 . . ?
C11B C12B H12D 108.8 . . ?
C13B C12B H12D 108.8 . . ?
H12C C12B H12D 107.7 . . ?
C14B C13B C12B 113.5(4) . . ?
C14B C13B H13C 108.9 . . ?
C12B C13B H13C 108.9 . . ?
C14B C13B H13D 108.9 . . ?
C12B C13B H13D 108.9 . . ?
H13C C13B H13D 107.7 . . ?
C15B C14B C13B 113.7(4) . . ?
C15B C14B H14C 108.8 . . ?
C13B C14B H14C 108.8 . . ?
C15B C14B H14D 108.8 . . ?
C13B C14B H14D 108.8 . . ?
H14C C14B H14D 107.7 . . ?
C14B C15B C16B 114.3(4) . . ?
C14B C15B H15C 108.7 . . ?
C16B C15B H15C 108.7 . . ?
C14B C15B H15D 108.7 . . ?
C16B C15B H15D 108.7 . . ?
H15C C15B H15D 107.6 . . ?
C17B C16B C15B 113.9(4) . . ?
C17B C16B H16C 108.8 . . ?
C15B C16B H16C 108.8 . . ?
C17B C16B H16D 108.8 . . ?
C15B C16B H16D 108.8 . . ?
H16C C16B H16D 107.7 . . ?
C18B C17B C16B 114.7(5) . . ?
C18B C17B H17C 108.6 . . ?
C16B C17B H17C 108.6 . . ?
C18B C17B H17D 108.6 . . ?
C16B C17B H17D 108.6 . . ?
H17C C17B H17D 107.6 . . ?
C17B C18B H18D 109.5 . . ?
C17B C18B H18E 109.5 . . ?
H18D C18B H18E 109.5 . . ?
C17B C18B H18F 109.5 . . ?
H18D C18B H18F 109.5 . . ?
H18E C18B H18F 109.5 . . ?
O1B C19B N1B 123.5(4) . . ?
O1B C19B C20B 120.4(4) . . ?
N1B C19B C20B 116.1(4) . . ?
C19B C20B H20D 109.5 . . ?
C19B C20B H20E 109.5 . . ?
H20D C20B H20E 109.5 . . ?
C19B C20B H20F 109.5 . . ?
H20D C20B H20F 109.5 . . ?
H20E C20B H20F 109.5 . . ?
O2B C21B O3B 109.9(4) . . ?
O2B C21B C23B 105.7(4) . . ?
O3B C21B C23B 104.9(4) . . ?
O2B C21B C22B 112.7(4) . . ?
O3B C21B C22B 112.0(4) . . ?
C23B C21B C22B 111.1(4) . . ?
C21B C22B H22D 109.5 . . ?
C21B C22B H22E 109.5 . . ?
H22D C22B H22E 109.5 . . ?
C21B C22B H22F 109.5 . . ?
H22D C22B H22F 109.5 . . ?
H22E C22B H22F 109.5 . . ?
C21B C23B H23D 109.5 . . ?
C21B C23B H23E 109.5 . . ?
H23D C23B H23E 109.5 . . ?
C21B C23B H23F 109.5 . . ?
H23D C23B H23F 109.5 . . ?
H23E C23B H23F 109.5 . . ?
C1C O2C C21C 114.2(4) . . ?
C3C O3C C21C 115.6(4) . . ?
C19C N1C C2C 122.0(4) . . ?
C19C N1C H1C 119.0 . . ?
C2C N1C H1C 119.0 . . ?
O2C C1C C2C 109.0(4) . . ?
O2C C1C H1C1 109.9 . . ?
C2C C1C H1C1 109.9 . . ?
O2C C1C H1C2 109.9 . . ?
C2C C1C H1C2 109.9 . . ?
H1C1 C1C H1C2 108.3 . . ?
N1C C2C C3C 111.8(4) . . ?
N1C C2C C1C 111.2(4) . . ?
C3C C2C C1C 109.1(4) . . ?
N1C C2C H2C 108.2 . . ?
C3C C2C H2C 108.2 . . ?
C1C C2C H2C 108.2 . . ?
O3C C3C C4C 107.9(4) . . ?
O3C C3C C2C 107.6(4) . . ?
C4C C3C C2C 111.9(4) . . ?
O3C C3C H3C 109.8 . . ?
C4C C3C H3C 109.8 . . ?
C2C C3C H3C 109.8 . . ?
C5C C4C C3C 126.5(5) . . ?
C5C C4C H4C 116.8 . . ?
C3C C4C H4C 116.8 . . ?
C4C C5C C6C 125.9(5) . . ?
C4C C5C H5C 117.0 . . ?
C6C C5C H5C 117.0 . . ?
C5C C6C C7C 112.1(4) . . ?
C5C C6C H6C1 109.2 . . ?
C7C C6C H6C1 109.2 . . ?
C5C C6C H6C2 109.2 . . ?
C7C C6C H6C2 109.2 . . ?
H6C1 C6C H6C2 107.9 . . ?
C6C C7C C8C 115.1(4) . . ?
C6C C7C H7C1 108.5 . . ?
C8C C7C H7C1 108.5 . . ?
C6C C7C H7C2 108.5 . . ?
C8C C7C H7C2 108.5 . . ?
H7C1 C7C H7C2 107.5 . . ?
C9C C8C C7C 113.1(4) . . ?
C9C C8C H8C1 109.0 . . ?
C7C C8C H8C1 109.0 . . ?
C9C C8C H8C2 109.0 . . ?
C7C C8C H8C2 109.0 . . ?
H8C1 C8C H8C2 107.8 . . ?
C8C C9C C10C 114.3(4) . . ?
C8C C9C H9C1 108.7 . . ?
C10C C9C H9C1 108.7 . . ?
C8C C9C H9C2 108.7 . . ?
C10C C9C H9C2 108.7 . . ?
H9C1 C9C H9C2 107.6 . . ?
C11C C10C C9C 114.3(4) . . ?
C11C C10C H10E 108.7 . . ?
C9C C10C H10E 108.7 . . ?
C11C C10C H10F 108.7 . . ?
C9C C10C H10F 108.7 . . ?
H10E C10C H10F 107.6 . . ?
C10C C11C C12C 114.1(4) . . ?
C10C C11C H11E 108.7 . . ?
C12C C11C H11E 108.7 . . ?
C10C C11C H11F 108.7 . . ?
C12C C11C H11F 108.7 . . ?
H11E C11C H11F 107.6 . . ?
C11C C12C C13C 114.1(4) . . ?
C11C C12C H12E 108.7 . . ?
C13C C12C H12E 108.7 . . ?
C11C C12C H12F 108.7 . . ?
C13C C12C H12F 108.7 . . ?
H12E C12C H12F 107.6 . . ?
C12C C13C C14C 114.9(4) . . ?
C12C C13C H13E 108.5 . . ?
C14C C13C H13E 108.5 . . ?
C12C C13C H13F 108.5 . . ?
C14C C13C H13F 108.5 . . ?
H13E C13C H13F 107.5 . . ?
C15C C14C C13C 113.4(4) . . ?
C15C C14C H14E 108.9 . . ?
C13C C14C H14E 108.9 . . ?
C15C C14C H14F 108.9 . . ?
C13C C14C H14F 108.9 . . ?
H14E C14C H14F 107.7 . . ?
C14C C15C C16C 115.0(4) . . ?
C14C C15C H15E 108.5 . . ?
C16C C15C H15E 108.5 . . ?
C14C C15C H15F 108.5 . . ?
C16C C15C H15F 108.5 . . ?
H15E C15C H15F 107.5 . . ?
C17C C16C C15C 113.0(4) . . ?
C17C C16C H16E 109.0 . . ?
C15C C16C H16E 109.0 . . ?
C17C C16C H16F 109.0 . . ?
C15C C16C H16F 109.0 . . ?
H16E C16C H16F 107.8 . . ?
C16C C17C C18C 115.0(4) . . ?
C16C C17C H17E 108.5 . . ?
C18C C17C H17E 108.5 . . ?
C16C C17C H17F 108.5 . . ?
C18C C17C H17F 108.5 . . ?
H17E C17C H17F 107.5 . . ?
C17C C18C H18G 109.5 . . ?
C17C C18C H18H 109.5 . . ?
H18G C18C H18H 109.5 . . ?
C17C C18C H18I 109.5 . . ?
H18G C18C H18I 109.5 . . ?
H18H C18C H18I 109.5 . . ?
O1C C19C N1C 123.1(5) . . ?
O1C C19C C20C 121.7(5) . . ?
N1C C19C C20C 115.2(4) . . ?
C19C C20C H20G 109.5 . . ?
C19C C20C H20H 109.5 . . ?
H20G C20C H20H 109.5 . . ?
C19C C20C H20I 109.5 . . ?
H20G C20C H20I 109.5 . . ?
H20H C20C H20I 109.5 . . ?
O3C C21C O2C 110.7(4) . . ?
O3C C21C C23C 105.6(4) . . ?
O2C C21C C23C 105.4(4) . . ?
O3C C21C C22C 111.7(4) . . ?
O2C C21C C22C 111.2(4) . . ?
C23C C21C C22C 111.8(4) . . ?
C21C C22C H22G 109.5 . . ?
C21C C22C H22H 109.5 . . ?
H22G C22C H22H 109.5 . . ?
C21C C22C H22I 109.5 . . ?
H22G C22C H22I 109.5 . . ?
H22H C22C H22I 109.5 . . ?
C21C C23C H23G 109.5 . . ?
C21C C23C H23H 109.5 . . ?
H23G C23C H23H 109.5 . . ?
C21C C23C H23I 109.5 . . ?
H23G C23C H23I 109.5 . . ?
H23H C23C H23I 109.5 . . ?
C21D O2D C1D 114.5(4) . . ?
C21D O3D C3D 114.4(4) . . ?
C19D N1D C2D 121.6(4) . . ?
C19D N1D H1D 119.2 . . ?
C2D N1D H1D 119.2 . . ?
O2D C1D C2D 110.2(4) . . ?
O2D C1D H1D1 109.6 . . ?
C2D C1D H1D1 109.6 . . ?
O2D C1D H1D2 109.6 . . ?
C2D C1D H1D2 109.6 . . ?
H1D1 C1D H1D2 108.1 . . ?
N1D C2D C1D 111.8(4) . . ?
N1D C2D C3D 109.9(4) . . ?
C1D C2D C3D 108.6(4) . . ?
N1D C2D H2D 108.8 . . ?
C1D C2D H2D 108.8 . . ?
C3D C2D H2D 108.8 . . ?
O3D C3D C4D 107.4(4) . . ?
O3D C3D C2D 106.6(4) . . ?
C4D C3D C2D 115.1(4) . . ?
O3D C3D H3D 109.2 . . ?
C4D C3D H3D 109.2 . . ?
C2D C3D H3D 109.2 . . ?
C5D C4D C3D 123.1(5) . . ?
C5D C4D H4D 118.4 . . ?
C3D C4D H4D 118.4 . . ?
C4D C5D C6D 126.3(5) . . ?
C4D C5D H5D 116.8 . . ?
C6D C5D H5D 116.8 . . ?
C5D C6D C7D 111.1(4) . . ?
C5D C6D H6D1 109.4 . . ?
C7D C6D H6D1 109.4 . . ?
C5D C6D H6D2 109.4 . . ?
C7D C6D H6D2 109.4 . . ?
H6D1 C6D H6D2 108.0 . . ?
C8D C7D C6D 114.5(4) . . ?
C8D C7D H7D1 108.6 . . ?
C6D C7D H7D1 108.6 . . ?
C8D C7D H7D2 108.6 . . ?
C6D C7D H7D2 108.6 . . ?
H7D1 C7D H7D2 107.6 . . ?
C7D C8D C9D 112.8(4) . . ?
C7D C8D H8D1 109.0 . . ?
C9D C8D H8D1 109.0 . . ?
C7D C8D H8D2 109.0 . . ?
C9D C8D H8D2 109.0 . . ?
H8D1 C8D H8D2 107.8 . . ?
C10D C9D C8D 113.4(4) . . ?
C10D C9D H9D1 108.9 . . ?
C8D C9D H9D1 108.9 . . ?
C10D C9D H9D2 108.9 . . ?
C8D C9D H9D2 108.9 . . ?
H9D1 C9D H9D2 107.7 . . ?
C11D C10D C9D 113.8(4) . . ?
C11D C10D H10G 108.8 . . ?
C9D C10D H10G 108.8 . . ?
C11D C10D H10H 108.8 . . ?
C9D C10D H10H 108.8 . . ?
H10G C10D H10H 107.7 . . ?
C10D C11D C12D 113.7(4) . . ?
C10D C11D H11G 108.8 . . ?
C12D C11D H11G 108.8 . . ?
C10D C11D H11H 108.8 . . ?
C12D C11D H11H 108.8 . . ?
H11G C11D H11H 107.7 . . ?
C13D C12D C11D 113.6(4) . . ?
C13D C12D H12G 108.8 . . ?
C11D C12D H12G 108.8 . . ?
C13D C12D H12H 108.8 . . ?
C11D C12D H12H 108.8 . . ?
H12G C12D H12H 107.7 . . ?
C12D C13D C14D 113.7(4) . . ?
C12D C13D H13G 108.8 . . ?
C14D C13D H13G 108.8 . . ?
C12D C13D H13H 108.8 . . ?
C14D C13D H13H 108.8 . . ?
H13G C13D H13H 107.7 . . ?
C15D C14D C13D 113.6(4) . . ?
C15D C14D H14G 108.8 . . ?
C13D C14D H14G 108.8 . . ?
C15D C14D H14H 108.8 . . ?
C13D C14D H14H 108.8 . . ?
H14G C14D H14H 107.7 . . ?
C14D C15D C16D 114.7(4) . . ?
C14D C15D H15G 108.6 . . ?
C16D C15D H15G 108.6 . . ?
C14D C15D H15H 108.6 . . ?
C16D C15D H15H 108.6 . . ?
H15G C15D H15H 107.6 . . ?
C17D C16D C15D 113.8(5) . . ?
C17D C16D H16G 108.8 . . ?
C15D C16D H16G 108.8 . . ?
C17D C16D H16H 108.8 . . ?
C15D C16D H16H 108.8 . . ?
H16G C16D H16H 107.7 . . ?
C16D C17D C18D 114.1(5) . . ?
C16D C17D H17G 108.7 . . ?
C18D C17D H17G 108.7 . . ?
C16D C17D H17H 108.7 . . ?
C18D C17D H17H 108.7 . . ?
H17G C17D H17H 107.6 . . ?
C17D C18D H18J 109.5 . . ?
C17D C18D H18K 109.5 . . ?
H18J C18D H18K 109.5 . . ?
C17D C18D H18L 109.5 . . ?
H18J C18D H18L 109.5 . . ?
H18K C18D H18L 109.5 . . ?
O1D C19D N1D 121.9(5) . . ?
O1D C19D C20D 121.6(5) . . ?
N1D C19D C20D 116.5(4) . . ?
C19D C20D H20J 109.5 . . ?
C19D C20D H20K 109.5 . . ?
H20J C20D H20K 109.5 . . ?
C19D C20D H20L 109.5 . . ?
H20J C20D H20L 109.5 . . ?
H20K C20D H20L 109.5 . . ?
O2D C21D O3D 110.1(4) . . ?
O2D C21D C23D 106.1(4) . . ?
O3D C21D C23D 105.1(4) . . ?
O2D C21D C22D 112.5(4) . . ?
O3D C21D C22D 111.2(4) . . ?
C23D C21D C22D 111.5(4) . . ?
C21D C22D H22J 109.5 . . ?
C21D C22D H22K 109.5 . . ?
H22J C22D H22K 109.5 . . ?
C21D C22D H22L 109.5 . . ?
H22J C22D H22L 109.5 . . ?
H22K C22D H22L 109.5 . . ?
C21D C23D H23J 109.5 . . ?
C21D C23D H23K 109.5 . . ?
H23J C23D H23K 109.5 . . ?
C21D C23D H23L 109.5 . . ?
H23J C23D H23L 109.5 . . ?
H23K C23D H23L 109.5 . . ?

loop_
_geom_bond_atom_site_label_1
_geom_bond_atom_site_label_2
_geom_bond_distance
_geom_bond_site_symmetry_2
_geom_bond_publ_flag
O1A C19A 1.231(6) . ?
O2A C1A 1.433(6) . ?
O2A C21A 1.437(6) . ?
O3A C21A 1.422(6) . ?
O3A C3A 1.455(5) . ?
N1A C19A 1.337(6) . ?
N1A C2A 1.452(6) . ?
N1A H1A 0.8800 . ?
C1A C2A 1.520(7) . ?
C1A H1A1 0.9900 . ?
C1A H1A2 0.9900 . ?
C2A C3A 1.526(7) . ?
C2A H2A 1.0000 . ?
C3A C4A 1.503(7) . ?
C3A H3A 1.0000 . ?
C4A C5A 1.324(7) . ?
C4A H4A 0.9500 . ?
C5A C6A 1.494(7) . ?
C5A H5A 0.9500 . ?
C6A C7A 1.532(7) . ?
C6A H6A1 0.9900 . ?
C6A H6A2 0.9900 . ?
C7A C8A 1.527(7) . ?
C7A H7A1 0.9900 . ?
C7A H7A2 0.9900 . ?
C8A C9A 1.523(7) . ?
C8A H8A1 0.9900 . ?
C8A H8A2 0.9900 . ?
C9A C10A 1.535(7) . ?
C9A H9A1 0.9900 . ?
C9A H9A2 0.9900 . ?
C10A C11A 1.517(7) . ?
C10A H10A 0.9900 . ?
C10A H10B 0.9900 . ?
C11A C12A 1.533(7) . ?
C11A H11A 0.9900 . ?
C11A H11B 0.9900 . ?
C12A C13A 1.524(7) . ?
C12A H12A 0.9900 . ?
C12A H12B 0.9900 . ?
C13A C14A 1.525(7) . ?
C13A H13A 0.9900 . ?
C13A H13B 0.9900 . ?
C14A C15A 1.527(7) . ?
C14A H14A 0.9900 . ?
C14A H14B 0.9900 . ?
C15A C16A 1.516(7) . ?
C15A H15A 0.9900 . ?
C15A H15B 0.9900 . ?
C16A C17A 1.531(7) . ?
C16A H16A 0.9900 . ?
C16A H16B 0.9900 . ?
C17A C18A 1.534(8) . ?
C17A H17A 0.9900 . ?
C17A H17B 0.9900 . ?
C18A H18A 0.9800 . ?
C18A H18B 0.9800 . ?
C18A H18C 0.9800 . ?
C19A C20A 1.518(6) . ?
C20A H20A 0.9800 . ?
C20A H20B 0.9800 . ?
C20A H20C 0.9800 . ?
C21A C22A 1.516(6) . ?
C21A C23A 1.524(7) . ?
C22A H22A 0.9800 . ?
C22A H22B 0.9800 . ?
C22A H22C 0.9800 . ?
C23A H23A 0.9800 . ?
C23A H23B 0.9800 . ?
C23A H23C 0.9800 . ?
O1B C19B 1.229(6) . ?
O2B C21B 1.426(6) . ?
O2B C1B 1.435(6) . ?
O3B C3B 1.442(5) . ?
O3B C21B 1.448(6) . ?
N1B C19B 1.336(6) . ?
N1B C2B 1.465(6) . ?
N1B H1B 0.8800 . ?
C1B C2B 1.524(7) . ?
C1B H1B1 0.9900 . ?
C1B H1B2 0.9900 . ?
C2B C3B 1.516(7) . ?
C2B H2B 1.0000 . ?
C3B C4B 1.494(7) . ?
C3B H3B 1.0000 . ?
C4B C5B 1.303(7) . ?
C4B H4B 0.9500 . ?
C5B C6B 1.513(8) . ?
C5B H5B 0.9500 . ?
C6B C7B 1.517(8) . ?
C6B H6B1 0.9900 . ?
C6B H6B2 0.9900 . ?
C7B C8B 1.510(7) . ?
C7B H7B1 0.9900 . ?
C7B H7B2 0.9900 . ?
C8B C9B 1.516(7) . ?
C8B H8B1 0.9900 . ?
C8B H8B2 0.9900 . ?
C9B C10B 1.517(7) . ?
C9B H9B1 0.9900 . ?
C9B H9B2 0.9900 . ?
C10B C11B 1.525(7) . ?
C10B H10C 0.9900 . ?
C10B H10D 0.9900 . ?
C11B C12B 1.523(7) . ?
C11B H11C 0.9900 . ?
C11B H11D 0.9900 . ?
C12B C13B 1.526(7) . ?
C12B H12C 0.9900 . ?
C12B H12D 0.9900 . ?
C13B C14B 1.522(7) . ?
C13B H13C 0.9900 . ?
C13B H13D 0.9900 . ?
C14B C15B 1.519(7) . ?
C14B H14C 0.9900 . ?
C14B H14D 0.9900 . ?
C15B C16B 1.520(7) . ?
C15B H15C 0.9900 . ?
C15B H15D 0.9900 . ?
C16B C17B 1.519(7) . ?
C16B H16C 0.9900 . ?
C16B H16D 0.9900 . ?
C17B C18B 1.517(8) . ?
C17B H17C 0.9900 . ?
C17B H17D 0.9900 . ?
C18B H18D 0.9800 . ?
C18B H18E 0.9800 . ?
C18B H18F 0.9800 . ?
C19B C20B 1.522(7) . ?
C20B H20D 0.9800 . ?
C20B H20E 0.9800 . ?
C20B H20F 0.9800 . ?
C21B C23B 1.513(7) . ?
C21B C22B 1.519(7) . ?
C22B H22D 0.9800 . ?
C22B H22E 0.9800 . ?
C22B H22F 0.9800 . ?
C23B H23D 0.9800 . ?
C23B H23E 0.9800 . ?
C23B H23F 0.9800 . ?
O1C C19C 1.228(6) . ?
O2C C1C 1.428(6) . ?
O2C C21C 1.437(6) . ?
O3C C3C 1.428(6) . ?
O3C C21C 1.429(6) . ?
N1C C19C 1.354(6) . ?
N1C C2C 1.458(6) . ?
N1C H1C 0.8800 . ?
C1C C2C 1.536(7) . ?
C1C H1C1 0.9900 . ?
C1C H1C2 0.9900 . ?
C2C C3C 1.535(7) . ?
C2C H2C 1.0000 . ?
C3C C4C 1.495(7) . ?
C3C H3C 1.0000 . ?
C4C C5C 1.304(7) . ?
C4C H4C 0.9500 . ?
C5C C6C 1.504(7) . ?
C5C H5C 0.9500 . ?
C6C C7C 1.516(7) . ?
C6C H6C1 0.9900 . ?
C6C H6C2 0.9900 . ?
C7C C8C 1.530(7) . ?
C7C H7C1 0.9900 . ?
C7C H7C2 0.9900 . ?
C8C C9C 1.520(7) . ?
C8C H8C1 0.9900 . ?
C8C H8C2 0.9900 . ?
C9C C10C 1.522(7) . ?
C9C H9C1 0.9900 . ?
C9C H9C2 0.9900 . ?
C10C C11C 1.514(7) . ?
C10C H10E 0.9900 . ?
C10C H10F 0.9900 . ?
C11C C12C 1.515(7) . ?
C11C H11E 0.9900 . ?
C11C H11F 0.9900 . ?
C12C C13C 1.525(7) . ?
C12C H12E 0.9900 . ?
C12C H12F 0.9900 . ?
C13C C14C 1.528(7) . ?
C13C H13E 0.9900 . ?
C13C H13F 0.9900 . ?
C14C C15C 1.520(7) . ?
C14C H14E 0.9900 . ?
C14C H14F 0.9900 . ?
C15C C16C 1.537(7) . ?
C15C H15E 0.9900 . ?
C15C H15F 0.9900 . ?
C16C C17C 1.514(7) . ?
C16C H16E 0.9900 . ?
C16C H16F 0.9900 . ?
C17C C18C 1.525(7) . ?
C17C H17E 0.9900 . ?
C17C H17F 0.9900 . ?
C18C H18G 0.9800 . ?
C18C H18H 0.9800 . ?
C18C H18I 0.9800 . ?
C19C C20C 1.501(7) . ?
C20C H20G 0.9800 . ?
C20C H20H 0.9800 . ?
C20C H20I 0.9800 . ?
C21C C23C 1.508(7) . ?
C21C C22C 1.532(7) . ?
C22C H22G 0.9800 . ?
C22C H22H 0.9800 . ?
C22C H22I 0.9800 . ?
C23C H23G 0.9800 . ?
C23C H23H 0.9800 . ?
C23C H23I 0.9800 . ?
O1D C19D 1.231(6) . ?
O2D C21D 1.428(6) . ?
O2D C1D 1.436(6) . ?
O3D C21D 1.436(6) . ?
O3D C3D 1.458(6) . ?
N1D C19D 1.347(6) . ?
N1D C2D 1.458(6) . ?
N1D H1D 0.8800 . ?
C1D C2D 1.525(7) . ?
C1D H1D1 0.9900 . ?
C1D H1D2 0.9900 . ?
C2D C3D 1.537(7) . ?
C2D H2D 1.0000 . ?
C3D C4D 1.503(7) . ?
C3D H3D 1.0000 . ?
C4D C5D 1.310(7) . ?
C4D H4D 0.9500 . ?
C5D C6D 1.490(7) . ?
C5D H5D 0.9500 . ?
C6D C7D 1.537(7) . ?
C6D H6D1 0.9900 . ?
C6D H6D2 0.9900 . ?
C7D C8D 1.530(7) . ?
C7D H7D1 0.9900 . ?
C7D H7D2 0.9900 . ?
C8D C9D 1.531(7) . ?
C8D H8D1 0.9900 . ?
C8D H8D2 0.9900 . ?
C9D C10D 1.522(7) . ?
C9D H9D1 0.9900 . ?
C9D H9D2 0.9900 . ?
C10D C11D 1.518(7) . ?
C10D H10G 0.9900 . ?
C10D H10H 0.9900 . ?
C11D C12D 1.529(7) . ?
C11D H11G 0.9900 . ?
C11D H11H 0.9900 . ?
C12D C13D 1.527(7) . ?
C12D H12G 0.9900 . ?
C12D H12H 0.9900 . ?
C13D C14D 1.528(7) . ?
C13D H13G 0.9900 . ?
C13D H13H 0.9900 . ?
C14D C15D 1.521(7) . ?
C14D H14G 0.9900 . ?
C14D H14H 0.9900 . ?
C15D C16D 1.521(7) . ?
C15D H15G 0.9900 . ?
C15D H15H 0.9900 . ?
C16D C17D 1.516(8) . ?
C16D H16G 0.9900 . ?
C16D H16H 0.9900 . ?
C17D C18D 1.529(8) . ?
C17D H17G 0.9900 . ?
C17D H17H 0.9900 . ?
C18D H18J 0.9800 . ?
C18D H18K 0.9800 . ?
C18D H18L 0.9800 . ?
C19D C20D 1.491(7) . ?
C20D H20J 0.9800 . ?
C20D H20K 0.9800 . ?
C20D H20L 0.9800 . ?
C21D C23D 1.508(7) . ?
C21D C22D 1.526(7) . ?
C22D H22J 0.9800 . ?
C22D H22K 0.9800 . ?
C22D H22L 0.9800 . ?
C23D H23J 0.9800 . ?
C23D H23K 0.9800 . ?
C23D H23L 0.9800 . ?

loop_
_geom_hbond_atom_site_label_D
_geom_hbond_atom_site_label_H
_geom_hbond_atom_site_label_A
_geom_hbond_distance_DH
_geom_hbond_distance_HA
_geom_hbond_distance_DA
_geom_hbond_angle_DHA
_geom_hbond_site_symmetry_A
N1A H1A O1B 0.88 2.03 2.893(5) 166 .
N1B H1B O1A 0.88 2.09 2.938(5) 160 1_565
N1C H1C O1D 0.88 1.97 2.811(5) 159 1_565
N1D H1D O1C 0.88 2.07 2.924(5) 164 .

loop_
_geom_torsion_atom_site_label_1
_geom_torsion_atom_site_label_2
_geom_torsion_atom_site_label_3
_geom_torsion_atom_site_label_4
_geom_torsion
_geom_torsion_site_symmetry_1
_geom_torsion_site_symmetry_2
_geom_torsion_site_symmetry_3
_geom_torsion_site_symmetry_4
_geom_torsion_publ_flag
C21A O2A C1A C2A 56.9(5) . . . . ?
C19A N1A C2A C1A -137.7(5) . . . . ?
C19A N1A C2A C3A 99.3(5) . . . . ?
O2A C1A C2A N1A 179.5(4) . . . . ?
O2A C1A C2A C3A -56.9(5) . . . . ?
C21A O3A C3A C4A -178.6(4) . . . . ?
C21A O3A C3A C2A -56.2(5) . . . . ?
N1A C2A C3A O3A -179.7(4) . . . . ?
C1A C2A C3A O3A 55.7(4) . . . . ?
N1A C2A C3A C4A -60.3(5) . . . . ?
C1A C2A C3A C4A 175.1(4) . . . . ?
O3A C3A C4A C5A -110.7(5) . . . . ?
C2A C3A C4A C5A 130.3(5) . . . . ?
C3A C4A C5A C6A -178.5(5) . . . . ?
C4A C5A C6A C7A 5.9(8) . . . . ?
C5A C6A C7A C8A 176.6(4) . . . . ?
C6A C7A C8A C9A 179.1(4) . . . . ?
C7A C8A C9A C10A -178.5(4) . . . . ?
C8A C9A C10A C11A -178.6(4) . . . . ?
C9A C10A C11A C12A -179.0(4) . . . . ?
C10A C11A C12A C13A 179.9(4) . . . . ?
C11A C12A C13A C14A -179.8(4) . . . . ?
C12A C13A C14A C15A -180.0(4) . . . . ?
C13A C14A C15A C16A -179.9(4) . . . . ?
C14A C15A C16A C17A -179.6(4) . . . . ?
C15A C16A C17A C18A -179.2(4) . . . . ?
C2A N1A C19A O1A 10.9(8) . . . . ?
C2A N1A C19A C20A -169.1(4) . . . . ?
C3A O3A C21A O2A 55.4(5) . . . . ?
C3A O3A C21A C22A 168.2(4) . . . . ?
C3A O3A C21A C23A -69.9(5) . . . . ?
C1A O2A C21A O3A -55.3(5) . . . . ?
C1A O2A C21A C22A -168.2(4) . . . . ?
C1A O2A C21A C23A 70.3(5) . . . . ?
C21B O2B C1B C2B 56.7(6) . . . . ?
C19B N1B C2B C3B 128.8(5) . . . . ?
C19B N1B C2B C1B -107.8(5) . . . . ?
O2B C1B C2B N1B 179.0(4) . . . . ?
O2B C1B C2B C3B -56.5(5) . . . . ?
C21B O3B C3B C4B -177.0(4) . . . . ?
C21B O3B C3B C2B -56.2(5) . . . . ?
N1B C2B C3B O3B 179.3(4) . . . . ?
C1B C2B C3B O3B 55.2(5) . . . . ?
N1B C2B C3B C4B -63.2(5) . . . . ?
C1B C2B C3B C4B 172.7(4) . . . . ?
O3B C3B C4B C5B -108.1(6) . . . . ?
C2B C3B C4B C5B 134.2(6) . . . . ?
C3B C4B C5B C6B 178.5(5) . . . . ?
C4B C5B C6B C7B -91.8(7) . . . . ?
C5B C6B C7B C8B -172.3(5) . . . . ?
C6B C7B C8B C9B -172.5(5) . . . . ?
C7B C8B C9B C10B -176.6(4) . . . . ?
C8B C9B C10B C11B -178.1(4) . . . . ?
C9B C10B C11B C12B -178.7(4) . . . . ?
C10B C11B C12B C13B -179.6(4) . . . . ?
C11B C12B C13B C14B -178.7(4) . . . . ?
C12B C13B C14B C15B 178.8(4) . . . . ?
C13B C14B C15B C16B -179.7(4) . . . . ?
C14B C15B C16B C17B -178.4(4) . . . . ?
C15B C16B C17B C18B 178.5(5) . . . . ?
C2B N1B C19B O1B 0.1(7) . . . . ?
C2B N1B C19B C20B 179.3(4) . . . . ?
C1B O2B C21B O3B -54.5(5) . . . . ?
C1B O2B C21B C23B -167.2(4) . . . . ?
C1B O2B C21B C22B 71.3(5) . . . . ?
C3B O3B C21B O2B 55.3(5) . . . . ?
C3B O3B C21B C23B 168.6(4) . . . . ?
C3B O3B C21B C22B -70.8(5) . . . . ?
C21C O2C C1C C2C 56.2(5) . . . . ?
C19C N1C C2C C3C 103.4(5) . . . . ?
C19C N1C C2C C1C -134.3(5) . . . . ?
O2C C1C C2C N1C 179.8(4) . . . . ?
O2C C1C C2C C3C -56.4(5) . . . . ?
C21C O3C C3C C4C -177.9(4) . . . . ?
C21C O3C C3C C2C -57.1(5) . . . . ?
N1C C2C C3C O3C 179.5(4) . . . . ?
C1C C2C C3C O3C 56.0(5) . . . . ?
N1C C2C C3C C4C -62.3(5) . . . . ?
C1C C2C C3C C4C 174.2(4) . . . . ?
O3C C3C C4C C5C -99.4(6) . . . . ?
C2C C3C C4C C5C 142.6(5) . . . . ?
C3C C4C C5C C6C 179.2(5) . . . . ?
C4C C5C C6C C7C 132.9(6) . . . . ?
C5C C6C C7C C8C 179.3(4) . . . . ?
C6C C7C C8C C9C -175.0(4) . . . . ?
C7C C8C C9C C10C 179.3(4) . . . . ?
C8C C9C C10C C11C -178.7(4) . . . . ?
C9C C10C C11C C12C 179.8(4) . . . . ?
C10C C11C C12C C13C -178.9(4) . . . . ?
C11C C12C C13C C14C 179.6(4) . . . . ?
C12C C13C C14C C15C 180.0(4) . . . . ?
C13C C14C C15C C16C 179.6(4) . . . . ?
C14C C15C C16C C17C 179.5(4) . . . . ?
C15C C16C C17C C18C 179.3(4) . . . . ?
C2C N1C C19C O1C 11.3(8) . . . . ?
C2C N1C C19C C20C -168.4(4) . . . . ?
C3C O3C C21C O2C 55.6(5) . . . . ?
C3C O3C C21C C23C 169.3(4) . . . . ?
C3C O3C C21C C22C -68.9(5) . . . . ?
C1C O2C C21C O3C -54.4(5) . . . . ?
C1C O2C C21C C23C -168.2(4) . . . . ?
C1C O2C C21C C22C 70.5(5) . . . . ?
C21D O2D C1D C2D 55.3(5) . . . . ?
C19D N1D C2D C1D -91.6(5) . . . . ?
C19D N1D C2D C3D 147.7(4) . . . . ?
O2D C1D C2D N1D -177.4(4) . . . . ?
O2D C1D C2D C3D -56.0(5) . . . . ?
C21D O3D C3D C4D 176.3(4) . . . . ?
C21D O3D C3D C2D -59.8(5) . . . . ?
N1D C2D C3D O3D 179.7(4) . . . . ?
C1D C2D C3D O3D 57.1(5) . . . . ?
N1D C2D C3D C4D -61.4(5) . . . . ?
C1D C2D C3D C4D 176.0(4) . . . . ?
O3D C3D C4D C5D -123.2(5) . . . . ?
C2D C3D C4D C5D 118.3(5) . . . . ?
C3D C4D C5D C6D 177.2(5) . . . . ?
C4D C5D C6D C7D -113.5(6) . . . . ?
C5D C6D C7D C8D -170.3(4) . . . . ?
C6D C7D C8D C9D 177.3(4) . . . . ?
C7D C8D C9D C10D -175.9(4) . . . . ?
C8D C9D C10D C11D 177.6(4) . . . . ?
C9D C10D C11D C12D -179.2(4) . . . . ?
C10D C11D C12D C13D -179.6(4) . . . . ?
C11D C12D C13D C14D 179.4(4) . . . . ?
C12D C13D C14D C15D -178.0(4) . . . . ?
C13D C14D C15D C16D 177.3(4) . . . . ?
C14D C15D C16D C17D -179.8(5) . . . . ?
C15D C16D C17D C18D -179.2(6) . . . . ?
C2D N1D C19D O1D 1.8(7) . . . . ?
C2D N1D C19D C20D -178.5(4) . . . . ?
C1D O2D C21D O3D -54.4(5) . . . . ?
C1D O2D C21D C23D -167.6(4) . . . . ?
C1D O2D C21D C22D 70.2(5) . . . . ?
C3D O3D C21D O2D 57.8(5) . . . . ?
C3D O3D C21D C23D 171.6(4) . . . . ?
C3D O3D C21D C22D -67.6(5) . . . . ?
